data_4038819
loop_
_publ_author_name
'Pozharskii, Alexander F.'
'Dyablo, Olga V.'
'Pogosova, Olga G.'
'Ozeryanskii, Valery A.'
'Filarowski, Aleksander'
'Vasilikhina, Kseniya M.'
'Dzhangiryan, Narek A.'

_publ_section_title
;
 Modeling Biologically Important NH&#x00B7;&#x00B7;&#x00B7;\p Interactions
 Using <i>peri</i>-Disubstituted Naphthalenes.
;
_journal_issue 19
_journal_name_full 'The Journal of organic chemistry'
_journal_page_first 12468
_journal_page_last 12481
_journal_paper_doi 10.1021/acs.joc.0c01697
_journal_volume 85
_journal_year 2020
_chemical_formula_moiety 'C19 H14 N +, B F4 -'
_chemical_formula_sum 'C19 H14 B F4 N'
_chemical_formula_weight 343.12
_space_group_crystal_system monoclinic
_space_group_IT_number 14
_space_group_name_Hall '-P 2yn'
_space_group_name_H-M_alt 'P 1 21/n 1'
_atom_sites_solution_hydrogens mixed
_atom_sites_solution_primary direct
_atom_sites_solution_secondary difmap
_audit_creation_method SHELXL-2014/6
_cell_angle_alpha 90
_cell_angle_beta 99.854(2)
_cell_angle_gamma 90
_cell_formula_units_Z 4
_cell_length_a 8.3874(6)
_cell_length_b 12.2927(9)
_cell_length_c 15.2185(11)
_cell_measurement_reflns_used 6669
_cell_measurement_temperature 120(2)
_cell_measurement_theta_max 27.91
_cell_measurement_theta_min 2.60
_cell_volume 1545.94(19)
_computing_cell_refinement 'SAINT (Bruker, 2014)'
_computing_data_collection 'APEX (Bruker, 2014)'
_computing_data_reduction 'SAINT (Bruker, 2014)'
_computing_molecular_graphics 'SHELXL-2014/6 (Sheldrick, 2014)'
_computing_publication_material 'SHELXL-2014/6 (Sheldrick, 2014) and PLATON (Spek, 2009)'
_computing_structure_refinement 'SHELXL-2014/6 (Sheldrick, 2014)'
_computing_structure_solution 'SHELXL-2014/6 (Sheldrick, 2014)'
_diffrn_ambient_temperature 120(2)
_diffrn_measured_fraction_theta_full 1.000
_diffrn_measured_fraction_theta_max 0.999
_diffrn_measurement_device_type 'Bruker APEX-II CCD'
_diffrn_measurement_method '\f and \w scans'
_diffrn_radiation_type MoK\a
_diffrn_radiation_wavelength 0.71073
_diffrn_reflns_av_R_equivalents 0.0354
_diffrn_reflns_av_unetI/netI 0.0216
_diffrn_reflns_Laue_measured_fraction_full 1.000
_diffrn_reflns_Laue_measured_fraction_max 0.999
_diffrn_reflns_limit_h_max 11
_diffrn_reflns_limit_h_min -11
_diffrn_reflns_limit_k_max 16
_diffrn_reflns_limit_k_min -16
_diffrn_reflns_limit_l_max 20
_diffrn_reflns_limit_l_min -20
_diffrn_reflns_number 23319
_diffrn_reflns_point_group_measured_fraction_full 1.000
_diffrn_reflns_point_group_measured_fraction_max 0.999
_diffrn_reflns_theta_full 25.242
_diffrn_reflns_theta_max 28.019
_diffrn_reflns_theta_min 2.142
_diffrn_source 'sealed tube'
_exptl_absorpt_coefficient_mu 0.119
_exptl_absorpt_correction_type none
_exptl_crystal_colour yellow
_exptl_crystal_density_diffrn 1.474
_exptl_crystal_description prizm
_exptl_crystal_F_000 704
_exptl_crystal_size_max 0.26
_exptl_crystal_size_mid 0.22
_exptl_crystal_size_min 0.15
_refine_diff_density_max 0.333
_refine_diff_density_min -0.228
_refine_diff_density_rms 0.051
_refine_ls_extinction_method none
_refine_ls_goodness_of_fit_ref 1.075
_refine_ls_hydrogen_treatment mixed
_refine_ls_matrix_type full
_refine_ls_number_parameters 230
_refine_ls_number_reflns 3741
_refine_ls_number_restraints 0
_refine_ls_restrained_S_all 1.075
_refine_ls_R_factor_all 0.0528
_refine_ls_R_factor_gt 0.0430
_refine_ls_shift/su_max 0.000
_refine_ls_shift/su_mean 0.000
_refine_ls_structure_factor_coef Fsqd
_refine_ls_weighting_details 'w=1/[\s^2^(Fo^2^)+(0.0588P)^2^+0.5973P] where P=(Fo^2^+2Fc^2^)/3'
_refine_ls_weighting_scheme calc
_refine_ls_wR_factor_gt 0.1120
_refine_ls_wR_factor_ref 0.1193
_reflns_Friedel_coverage 0.000
_reflns_number_gt 3055
_reflns_number_total 3741
_reflns_threshold_expression 'I > 2\s(I)'
_cod_data_source_file jo0c01697_si_001.cif
_cod_data_source_block Struct-6
_cod_depositor_comments 'Adding full bibliography for 4038815--4038822.cif.'
_cod_original_sg_symbol_H-M 'P 21/n'
_cod_database_code 4038819
_shelx_space_group_comment
;
The symmetry employed for this shelxl refinement is uniquely defined
by the following loop, which should always be used as a source of
symmetry information in preference to the above space-group names.
They are only intended as comments.
;
_shelxl_version_number 2014/6

loop_
_space_group_symop_operation_xyz
'x, y, z'
'-x+1/2, y+1/2, -z+1/2'
'-x, -y, -z'
'x-1/2, -y-1/2, z-1/2'

loop_
_atom_site_label
_atom_site_type_symbol
_atom_site_fract_x
_atom_site_fract_y
_atom_site_fract_z
_atom_site_U_iso_or_equiv
_atom_site_adp_type
_atom_site_occupancy
_atom_site_site_symmetry_order
_atom_site_calc_flag
_atom_site_refinement_flags_posn
_atom_site_refinement_flags_adp
_atom_site_refinement_flags_occupancy
_atom_site_disorder_assembly
_atom_site_disorder_group
N1 N 0.52870(13) 0.86940(9) 0.15932(7) 0.0186(2) Uani 1 1 d . . . . .
H1 H 0.520(2) 0.9199(16) 0.2011(13) 0.034(5) Uiso 1 1 d . . . . .
C1 C 0.45591(16) 0.77315(11) 0.16565(9) 0.0210(3) Uani 1 1 d . . . . .
H1A H 0.3978 0.7606 0.2131 0.025 Uiso 1 1 calc R U . . .
C2 C 0.46493(17) 0.69207(11) 0.10364(9) 0.0223(3) Uani 1 1 d . . . . .
H2A H 0.4172 0.6228 0.1090 0.027 Uiso 1 1 calc R U . . .
C3 C 0.54491(16) 0.71438(11) 0.03384(9) 0.0216(3) Uani 1 1 d . . . . .
H3A H 0.5497 0.6604 -0.0103 0.026 Uiso 1 1 calc R U . . .
C4 C 0.61960(15) 0.81572(11) 0.02682(8) 0.0187(3) Uani 1 1 d . . . . .
C5 C 0.69690(16) 0.83896(12) -0.04808(9) 0.0221(3) Uani 1 1 d . . . . .
H5A H 0.7013 0.7849 -0.0922 0.027 Uiso 1 1 calc R U . . .
C6 C 0.76341(16) 0.93769(12) -0.05575(9) 0.0223(3) Uani 1 1 d . . . . .
H6A H 0.8097 0.9537 -0.1070 0.027 Uiso 1 1 calc R U . . .
C7 C 0.76558(15) 1.01904(11) 0.01207(9) 0.0196(3) Uani 1 1 d . . . . .
C8 C 0.83931(17) 1.11992(11) -0.00002(10) 0.0232(3) Uani 1 1 d . . . . .
H8A H 0.8847 1.1323 -0.0522 0.028 Uiso 1 1 calc R U . . .
C9 C 0.84581(18) 1.20010(12) 0.06310(10) 0.0252(3) Uani 1 1 d . . . . .
H9A H 0.8932 1.2685 0.0541 0.030 Uiso 1 1 calc R U . . .
C10 C 0.78221(17) 1.18067(11) 0.14094(9) 0.0235(3) Uani 1 1 d . . . . .
H10A H 0.7866 1.2371 0.1839 0.028 Uiso 1 1 calc R U . . .
C11 C 0.71281(16) 1.08164(11) 0.15758(9) 0.0194(3) Uani 1 1 d . . . . .
C12 C 0.69751(15) 0.99945(10) 0.09048(9) 0.0181(3) Uani 1 1 d . . . . .
C13 C 0.61601(15) 0.89515(10) 0.09369(9) 0.0172(3) Uani 1 1 d . . . . .
C14 C 0.67295(16) 1.06910(11) 0.24927(9) 0.0203(3) Uani 1 1 d . . . . .
C15 C 0.56984(18) 1.14350(12) 0.28090(9) 0.0245(3) Uani 1 1 d . . . . .
H15A H 0.5147 1.1966 0.2417 0.029 Uiso 1 1 calc R U . . .
C16 C 0.54758(18) 1.14016(13) 0.36940(10) 0.0279(3) Uani 1 1 d . . . . .
H16A H 0.4764 1.1905 0.3900 0.033 Uiso 1 1 calc R U . . .
C17 C 0.62878(19) 1.06367(13) 0.42782(10) 0.0279(3) Uani 1 1 d . . . . .
H17A H 0.6143 1.0621 0.4884 0.033 Uiso 1 1 calc R U . . .
C18 C 0.73131(18) 0.98955(12) 0.39693(10) 0.0259(3) Uani 1 1 d . . . . .
H18A H 0.7867 0.9371 0.4367 0.031 Uiso 1 1 calc R U . . .
C19 C 0.75388(16) 0.99123(11) 0.30833(9) 0.0222(3) Uani 1 1 d . . . . .
H19A H 0.8238 0.9399 0.2879 0.027 Uiso 1 1 calc R U . . .
F1 F 0.17794(13) 1.05042(7) 0.26226(6) 0.0362(2) Uani 1 1 d . . . . .
F2 F 0.13823(11) 0.92668(8) 0.36753(6) 0.0337(2) Uani 1 1 d . . . . .
F3 F 0.36139(11) 0.91434(8) 0.30129(7) 0.0369(2) Uani 1 1 d . . . . .
F4 F 0.11342(12) 0.87559(8) 0.22136(7) 0.0398(3) Uani 1 1 d . . . . .
B1 B 0.1964(2) 0.94211(14) 0.28791(11) 0.0246(3) Uani 1 1 d . . . . .

loop_
_atom_site_aniso_label
_atom_site_aniso_U_11
_atom_site_aniso_U_22
_atom_site_aniso_U_33
_atom_site_aniso_U_23
_atom_site_aniso_U_13
_atom_site_aniso_U_12
N1 0.0193(5) 0.0180(5) 0.0186(6) -0.0004(4) 0.0037(4) 0.0015(4)
C1 0.0199(6) 0.0208(7) 0.0225(6) 0.0029(5) 0.0041(5) 0.0008(5)
C2 0.0231(7) 0.0175(6) 0.0260(7) 0.0002(5) 0.0032(5) -0.0010(5)
C3 0.0215(6) 0.0205(6) 0.0222(6) -0.0031(5) 0.0019(5) 0.0016(5)
C4 0.0173(6) 0.0198(6) 0.0184(6) -0.0001(5) 0.0017(5) 0.0034(5)
C5 0.0219(6) 0.0245(7) 0.0200(6) -0.0018(5) 0.0040(5) 0.0033(5)
C6 0.0209(6) 0.0275(7) 0.0192(6) 0.0018(5) 0.0055(5) 0.0040(5)
C7 0.0177(6) 0.0208(6) 0.0198(6) 0.0030(5) 0.0015(5) 0.0038(5)
C8 0.0223(7) 0.0231(7) 0.0245(7) 0.0063(5) 0.0050(5) 0.0013(5)
C9 0.0262(7) 0.0193(7) 0.0297(7) 0.0059(5) 0.0038(6) -0.0014(5)
C10 0.0251(7) 0.0189(6) 0.0255(7) 0.0001(5) 0.0008(5) 0.0005(5)
C11 0.0180(6) 0.0196(6) 0.0195(6) 0.0013(5) 0.0002(5) 0.0029(5)
C12 0.0167(6) 0.0183(6) 0.0187(6) 0.0022(5) 0.0010(5) 0.0027(5)
C13 0.0158(6) 0.0182(6) 0.0173(6) 0.0014(5) 0.0013(5) 0.0031(5)
C14 0.0221(6) 0.0184(6) 0.0199(6) -0.0013(5) 0.0015(5) -0.0027(5)
C15 0.0267(7) 0.0214(7) 0.0243(7) -0.0018(5) 0.0014(5) 0.0018(5)
C16 0.0291(7) 0.0285(8) 0.0262(7) -0.0068(6) 0.0054(6) -0.0015(6)
C17 0.0301(7) 0.0334(8) 0.0202(7) -0.0025(6) 0.0047(6) -0.0104(6)
C18 0.0273(7) 0.0251(7) 0.0232(7) 0.0058(5) -0.0015(5) -0.0052(6)
C19 0.0213(6) 0.0200(6) 0.0243(7) 0.0003(5) 0.0008(5) -0.0021(5)
F1 0.0566(6) 0.0258(5) 0.0300(5) 0.0029(4) 0.0180(4) 0.0021(4)
F2 0.0363(5) 0.0399(5) 0.0284(5) 0.0113(4) 0.0153(4) 0.0093(4)
F3 0.0275(5) 0.0391(5) 0.0465(6) -0.0142(4) 0.0133(4) -0.0009(4)
F4 0.0427(6) 0.0370(6) 0.0383(6) -0.0086(4) 0.0031(4) -0.0113(4)
B1 0.0272(8) 0.0238(8) 0.0247(8) -0.0013(6) 0.0099(6) -0.0019(6)

loop_
_atom_type_symbol
_atom_type_description
_atom_type_scat_dispersion_real
_atom_type_scat_dispersion_imag
_atom_type_scat_source
C C 0.0033 0.0016 'International Tables Vol C Tables 4.2.6.8 and 6.1.1.4'
H H 0.0000 0.0000 'International Tables Vol C Tables 4.2.6.8 and 6.1.1.4'
B B 0.0013 0.0007 'International Tables Vol C Tables 4.2.6.8 and 6.1.1.4'
N N 0.0061 0.0033 'International Tables Vol C Tables 4.2.6.8 and 6.1.1.4'
F F 0.0171 0.0103 'International Tables Vol C Tables 4.2.6.8 and 6.1.1.4'

loop_
_geom_angle_atom_site_label_1
_geom_angle_atom_site_label_2
_geom_angle_atom_site_label_3
_geom_angle
_geom_angle_site_symmetry_1
_geom_angle_site_symmetry_3
_geom_angle_publ_flag
C1 N1 C13 124.15(12) . . ?
C1 N1 H1 117.7(12) . . ?
C13 N1 H1 118.1(12) . . ?
N1 C1 C2 120.48(12) . . ?
N1 C1 H1A 119.8 . . ?
C2 C1 H1A 119.8 . . ?
C3 C2 C1 118.25(13) . . ?
C3 C2 H2A 120.9 . . ?
C1 C2 H2A 120.9 . . ?
C2 C3 C4 121.12(12) . . ?
C2 C3 H3A 119.4 . . ?
C4 C3 H3A 119.4 . . ?
C3 C4 C13 119.49(12) . . ?
C3 C4 C5 120.33(12) . . ?
C13 C4 C5 120.18(12) . . ?
C6 C5 C4 119.88(13) . . ?
C6 C5 H5A 120.1 . . ?
C4 C5 H5A 120.1 . . ?
C5 C6 C7 121.28(13) . . ?
C5 C6 H6A 119.4 . . ?
C7 C6 H6A 119.4 . . ?
C8 C7 C12 120.24(12) . . ?
C8 C7 C6 118.05(13) . . ?
C12 C7 C6 121.71(12) . . ?
C9 C8 C7 120.39(13) . . ?
C9 C8 H8A 119.8 . . ?
C7 C8 H8A 119.8 . . ?
C8 C9 C10 119.67(13) . . ?
C8 C9 H9A 120.2 . . ?
C10 C9 H9A 120.2 . . ?
C11 C10 C9 122.34(13) . . ?
C11 C10 H10A 118.8 . . ?
C9 C10 H10A 118.8 . . ?
C10 C11 C12 118.60(12) . . ?
C10 C11 C14 115.26(12) . . ?
C12 C11 C14 125.95(12) . . ?
C11 C12 C7 118.59(12) . . ?
C11 C12 C13 125.75(12) . . ?
C7 C12 C13 115.65(12) . . ?
N1 C13 C4 116.36(12) . . ?
N1 C13 C12 122.60(12) . . ?
C4 C13 C12 121.02(12) . . ?
C15 C14 C19 118.96(13) . . ?
C15 C14 C11 120.19(12) . . ?
C19 C14 C11 120.37(12) . . ?
C16 C15 C14 120.45(13) . . ?
C16 C15 H15A 119.8 . . ?
C14 C15 H15A 119.8 . . ?
C17 C16 C15 120.46(14) . . ?
C17 C16 H16A 119.8 . . ?
C15 C16 H16A 119.8 . . ?
C18 C17 C16 119.42(14) . . ?
C18 C17 H17A 120.3 . . ?
C16 C17 H17A 120.3 . . ?
C17 C18 C19 120.82(13) . . ?
C17 C18 H18A 119.6 . . ?
C19 C18 H18A 119.6 . . ?
C18 C19 C14 119.88(13) . . ?
C18 C19 H19A 120.1 . . ?
C14 C19 H19A 120.1 . . ?
F1 B1 F4 109.92(13) . . ?
F1 B1 F2 109.61(12) . . ?
F4 B1 F2 110.25(13) . . ?
F1 B1 F3 109.48(13) . . ?
F4 B1 F3 108.67(12) . . ?
F2 B1 F3 108.87(13) . . ?

loop_
_geom_bond_atom_site_label_1
_geom_bond_atom_site_label_2
_geom_bond_distance
_geom_bond_site_symmetry_2
_geom_bond_publ_flag
N1 C1 1.3424(17) . ?
N1 C13 1.3728(17) . ?
N1 H1 0.90(2) . ?
C1 C2 1.3836(19) . ?
C1 H1A 0.9500 . ?
C2 C3 1.377(2) . ?
C2 H2A 0.9500 . ?
C3 C4 1.4066(19) . ?
C3 H3A 0.9500 . ?
C4 C13 1.4144(18) . ?
C4 C5 1.4333(19) . ?
C5 C6 1.349(2) . ?
C5 H5A 0.9500 . ?
C6 C7 1.4350(19) . ?
C6 H6A 0.9500 . ?
C7 C8 1.4117(19) . ?
C7 C12 1.4287(18) . ?
C8 C9 1.371(2) . ?
C8 H8A 0.9500 . ?
C9 C10 1.400(2) . ?
C9 H9A 0.9500 . ?
C10 C11 1.3912(19) . ?
C10 H10A 0.9500 . ?
C11 C12 1.4266(18) . ?
C11 C14 1.4974(19) . ?
C12 C13 1.4577(18) . ?
C14 C15 1.3995(19) . ?
C14 C19 1.4057(19) . ?
C15 C16 1.392(2) . ?
C15 H15A 0.9500 . ?
C16 C17 1.390(2) . ?
C16 H16A 0.9500 . ?
C17 C18 1.389(2) . ?
C17 H17A 0.9500 . ?
C18 C19 1.393(2) . ?
C18 H18A 0.9500 . ?
C19 H19A 0.9500 . ?
F1 B1 1.3887(19) . ?
F2 B1 1.3947(18) . ?
F3 B1 1.4055(19) . ?
F4 B1 1.3921(19) . ?

loop_
_geom_torsion_atom_site_label_1
_geom_torsion_atom_site_label_2
_geom_torsion_atom_site_label_3
_geom_torsion_atom_site_label_4
_geom_torsion
_geom_torsion_site_symmetry_1
_geom_torsion_site_symmetry_2
_geom_torsion_site_symmetry_3
_geom_torsion_site_symmetry_4
_geom_torsion_publ_flag
C13 N1 C1 C2 -0.3(2) . . . . ?
N1 C1 C2 C3 -2.4(2) . . . . ?
C1 C2 C3 C4 1.8(2) . . . . ?
C2 C3 C4 C13 1.56(19) . . . . ?
C2 C3 C4 C5 -177.60(13) . . . . ?
C3 C4 C5 C6 177.75(13) . . . . ?
C13 C4 C5 C6 -1.40(19) . . . . ?
C4 C5 C6 C7 3.1(2) . . . . ?
C5 C6 C7 C8 179.13(13) . . . . ?
C5 C6 C7 C12 -0.1(2) . . . . ?
C12 C7 C8 C9 -0.2(2) . . . . ?
C6 C7 C8 C9 -179.47(13) . . . . ?
C7 C8 C9 C10 1.5(2) . . . . ?
C8 C9 C10 C11 0.6(2) . . . . ?
C9 C10 C11 C12 -3.8(2) . . . . ?
C9 C10 C11 C14 171.46(13) . . . . ?
C10 C11 C12 C7 4.90(18) . . . . ?
C14 C11 C12 C7 -169.80(12) . . . . ?
C10 C11 C12 C13 -174.52(12) . . . . ?
C14 C11 C12 C13 10.8(2) . . . . ?
C8 C7 C12 C11 -2.99(18) . . . . ?
C6 C7 C12 C11 176.21(12) . . . . ?
C8 C7 C12 C13 176.48(12) . . . . ?
C6 C7 C12 C13 -4.31(18) . . . . ?
C1 N1 C13 C4 3.62(18) . . . . ?
C1 N1 C13 C12 -178.11(12) . . . . ?
C3 C4 C13 N1 -4.12(18) . . . . ?
C5 C4 C13 N1 175.04(11) . . . . ?
C3 C4 C13 C12 177.58(12) . . . . ?
C5 C4 C13 C12 -3.26(19) . . . . ?
C11 C12 C13 N1 7.1(2) . . . . ?
C7 C12 C13 N1 -172.29(11) . . . . ?
C11 C12 C13 C4 -174.66(12) . . . . ?
C7 C12 C13 C4 5.91(17) . . . . ?
C10 C11 C14 C15 57.37(17) . . . . ?
C12 C11 C14 C15 -127.77(15) . . . . ?
C10 C11 C14 C19 -114.63(14) . . . . ?
C12 C11 C14 C19 60.22(19) . . . . ?
C19 C14 C15 C16 -0.2(2) . . . . ?
C11 C14 C15 C16 -172.28(13) . . . . ?
C14 C15 C16 C17 0.7(2) . . . . ?
C15 C16 C17 C18 -0.7(2) . . . . ?
C16 C17 C18 C19 0.2(2) . . . . ?
C17 C18 C19 C14 0.4(2) . . . . ?
C15 C14 C19 C18 -0.4(2) . . . . ?
C11 C14 C19 C18 171.74(12) . . . . ?
